data_2241236
loop_
_publ_author_name
'Rojek, Tomasz'
'Matczak-Jon, Ewa'

_publ_section_title
;
 Crystal structure of dicyclohexylammonium nitrate(V)
;
_journal_issue 11
_journal_name_full 'Acta Crystallographica Section E'
_journal_page_first o878
_journal_page_last o879
_journal_paper_doi 10.1107/S2056989015019386
_journal_volume 71
_journal_year 2015
_chemical_absolute_configuration unk
_chemical_formula_moiety 'C12 H24 N, N O3'
_chemical_formula_sum 'C12 H24 N2 O3'
_chemical_formula_weight 244.33
_chemical_name_systematic
;
 ?
;
_space_group_crystal_system orthorhombic
_space_group_IT_number 33
_space_group_name_Hall 'P 2c -2n'
_space_group_name_H-M_alt 'P n a 21'
_symmetry_space_group_name_Hall 'P 2c -2n'
_symmetry_space_group_name_H-M 'P n a 21'
_atom_sites_solution_hydrogens mixed
_audit_creation_method SHELXL-2014
_cell_angle_alpha 90
_cell_angle_beta 90
_cell_angle_gamma 90
_cell_formula_units_Z 4
_cell_length_a 8.436(2)
_cell_length_b 18.682(5)
_cell_length_c 8.427(3)
_cell_measurement_reflns_used 6847
_cell_measurement_temperature 100(2)
_cell_measurement_theta_max 29
_cell_measurement_theta_min 3
_cell_volume 1328.1(7)
_computing_cell_refinement 'CrysAlis PRO (Agilent, 2011)'
_computing_data_collection 'CrysAlis PRO (Agilent, 2011)'
_computing_data_reduction 'CrysAlis PRO (Agilent, 2011)'
_computing_structure_refinement 'SHELXL-2014 (Sheldrick, 2014)'
_computing_structure_solution 'SHELXS-97 (Sheldrick, 2008)'
_diffrn_ambient_temperature 100(2)
_diffrn_measured_fraction_theta_full 0.997
_diffrn_measured_fraction_theta_max 0.964
_diffrn_measurement_device_type 'KUMA KM4 difractometer with CCD camera'
_diffrn_measurement_method \w
_diffrn_radiation_type MoK\a
_diffrn_radiation_wavelength 0.71073
_diffrn_reflns_av_R_equivalents 0.0321
_diffrn_reflns_av_unetI/netI 0.0240
_diffrn_reflns_laue_measured_fraction_full 0.997
_diffrn_reflns_laue_measured_fraction_max 0.964
_diffrn_reflns_limit_h_max 11
_diffrn_reflns_limit_h_min -9
_diffrn_reflns_limit_k_max 22
_diffrn_reflns_limit_k_min -24
_diffrn_reflns_limit_l_max 11
_diffrn_reflns_limit_l_min -11
_diffrn_reflns_number 9001
_diffrn_reflns_point_group_measured_fraction_full 0.993
_diffrn_reflns_point_group_measured_fraction_max 0.933
_diffrn_reflns_theta_full 25.500
_diffrn_reflns_theta_max 28.713
_diffrn_reflns_theta_min 3.254
_diffrn_source 'normal focus sealed tube'
_exptl_absorpt_coefficient_mu 0.087
_exptl_absorpt_correction_T_max 1.000
_exptl_absorpt_correction_T_min 0.831
_exptl_absorpt_correction_type multi-scan
_exptl_absorpt_process_details
;
CrysAlis RED, Oxford Diffraction Ltd.,
Version 1.171.33.66 (release 28-04-2010 CrysAlis171 .NET)
(compiled Apr 28 2010,14:27:37)
Analytical numeric absorption correction using a multifaceted crystal
            model based on expressions derived by R.C. Clark & J.S. Reid.
(Clark, R. C. & Reid, J. S. (1995). Acta Cryst. A51, 887-897)
;
_exptl_crystal_colour colorless
_exptl_crystal_density_diffrn 1.222
_exptl_crystal_description block
_exptl_crystal_F_000 536
_exptl_crystal_size_max 0.450
_exptl_crystal_size_mid 0.410
_exptl_crystal_size_min 0.360
_refine_diff_density_max 0.213
_refine_diff_density_min -0.175
_refine_diff_density_rms 0.044
_refine_ls_abs_structure_details
;
 Flack x determined using 1332 quotients [(I+)-(I-)]/[(I+)+(I-)]
 (Parsons, Flack and Wagner, Acta Cryst. B69 (2013) 249-259).
;
_refine_ls_abs_structure_Flack 0.2(6)
_refine_ls_extinction_method none
_refine_ls_goodness_of_fit_ref 1.066
_refine_ls_hydrogen_treatment mixed
_refine_ls_matrix_type full
_refine_ls_number_parameters 162
_refine_ls_number_reflns 3193
_refine_ls_number_restraints 1
_refine_ls_restrained_S_all 1.066
_refine_ls_R_factor_all 0.0381
_refine_ls_R_factor_gt 0.0368
_refine_ls_shift/su_max 0.000
_refine_ls_shift/su_mean 0.000
_refine_ls_structure_factor_coef Fsqd
_refine_ls_weighting_details 'w=1/[\s^2^(Fo^2^)+(0.0510P)^2^+0.1971P] where P=(Fo^2^+2Fc^2^)/3'
_refine_ls_weighting_scheme calc
_refine_ls_wR_factor_gt 0.0925
_refine_ls_wR_factor_ref 0.0938
_reflns_Friedel_coverage 0.815
_reflns_friedel_fraction_full 0.989
_reflns_friedel_fraction_max 0.897
_reflns_number_gt 3068
_reflns_number_total 3193
_reflns_threshold_expression 'I > 2\s(I)'
_cod_data_source_file su5222Isup3.txt
_cod_data_source_block tr601
_cod_database_code 2241236
_shelx_space_group_comment
;
The symmetry employed for this shelxl refinement is uniquely defined
by the following loop, which should always be used as a source of
symmetry information in preference to the above space-group names.
They are only intended as comments.
;
_shelx_estimated_absorpt_t_min 0.962
_shelx_estimated_absorpt_t_max 0.969
_shelxl_version_number 2014-3

loop_
_space_group_symop_operation_xyz
'x, y, z'
'-x, -y, z+1/2'
'-x+1/2, y+1/2, z+1/2'
'x+1/2, -y+1/2, z'

loop_
_atom_site_label
_atom_site_type_symbol
_atom_site_fract_x
_atom_site_fract_y
_atom_site_fract_z
_atom_site_U_iso_or_equiv
_atom_site_adp_type
_atom_site_occupancy
_atom_site_site_symmetry_order
_atom_site_calc_flag
_atom_site_refinement_flags_posn
_atom_site_refinement_flags_adp
N1 N 0.67959(17) 0.52360(8) 0.34329(18) 0.0174(3) Uani 1 1 d . .
H1N H 0.575(3) 0.5332(11) 0.348(3) 0.021(5) Uiso 1 1 d . .
H2N H 0.703(3) 0.5150(13) 0.245(3) 0.022(6) Uiso 1 1 d . .
C11 C 0.7685(2) 0.58933(9) 0.3966(2) 0.0176(3) Uani 1 1 d . .
H11 H 0.8845 0.5811 0.3802 0.021 Uiso 1 1 calc R U
C21 C 0.7391(2) 0.60371(10) 0.5718(2) 0.0211(4) Uani 1 1 d . .
H21A H 0.7773 0.5626 0.6354 0.025 Uiso 1 1 calc R U
H21B H 0.6239 0.6091 0.5908 0.025 Uiso 1 1 calc R U
C31 C 0.8251(2) 0.67192(10) 0.6242(2) 0.0238(4) Uani 1 1 d . .
H31A H 0.7993 0.6821 0.7365 0.029 Uiso 1 1 calc R U
H31B H 0.9410 0.6644 0.6164 0.029 Uiso 1 1 calc R U
C41 C 0.7781(2) 0.73591(9) 0.5221(2) 0.0250(4) Uani 1 1 d . .
H41A H 0.8414 0.7782 0.5537 0.030 Uiso 1 1 calc R U
H41B H 0.6649 0.7472 0.5399 0.030 Uiso 1 1 calc R U
C51 C 0.8054(2) 0.72025(10) 0.3457(2) 0.0258(4) Uani 1 1 d . .
H51A H 0.7681 0.7614 0.2816 0.031 Uiso 1 1 calc R U
H51B H 0.9202 0.7140 0.3258 0.031 Uiso 1 1 calc R U
C61 C 0.7168(2) 0.65268(10) 0.2951(2) 0.0215(4) Uani 1 1 d . .
H61A H 0.6012 0.6602 0.3069 0.026 Uiso 1 1 calc R U
H61B H 0.7391 0.6424 0.1820 0.026 Uiso 1 1 calc R U
C12 C 0.71259(19) 0.45455(9) 0.4304(2) 0.0175(3) Uani 1 1 d . .
H12 H 0.6778 0.4601 0.5432 0.021 Uiso 1 1 calc R U
C22 C 0.6140(2) 0.39582(9) 0.3533(2) 0.0203(3) Uani 1 1 d . .
H22A H 0.6447 0.3907 0.2405 0.024 Uiso 1 1 calc R U
H22B H 0.5003 0.4089 0.3575 0.024 Uiso 1 1 calc R U
C32 C 0.6402(2) 0.32499(9) 0.4400(2) 0.0227(4) Uani 1 1 d . .
H32A H 0.6010 0.3291 0.5504 0.027 Uiso 1 1 calc R U
H32B H 0.5792 0.2867 0.3866 0.027 Uiso 1 1 calc R U
C42 C 0.8155(2) 0.30514(9) 0.4419(2) 0.0228(4) Uani 1 1 d . .
H42A H 0.8303 0.2607 0.5040 0.027 Uiso 1 1 calc R U
H42B H 0.8516 0.2958 0.3320 0.027 Uiso 1 1 calc R U
C52 C 0.9157(2) 0.36470(9) 0.5142(2) 0.0232(4) Uani 1 1 d . .
H52A H 1.0292 0.3515 0.5073 0.028 Uiso 1 1 calc R U
H52B H 0.8883 0.3701 0.6278 0.028 Uiso 1 1 calc R U
C62 C 0.8888(2) 0.43628(9) 0.4285(2) 0.0208(3) Uani 1 1 d . .
H62A H 0.9496 0.4746 0.4821 0.025 Uiso 1 1 calc R U
H62B H 0.9265 0.4327 0.3175 0.025 Uiso 1 1 calc R U
N2 N 0.27875(17) 0.55034(8) 0.4442(2) 0.0210(3) Uani 1 1 d . .
O1 O 0.15367(16) 0.57839(8) 0.48828(18) 0.0326(4) Uani 1 1 d . .
O2 O 0.3340(2) 0.49637(8) 0.51432(19) 0.0399(4) Uani 1 1 d . .
O3 O 0.35572(17) 0.57518(8) 0.32933(18) 0.0320(3) Uani 1 1 d . .

loop_
_atom_site_aniso_label
_atom_site_aniso_U_11
_atom_site_aniso_U_22
_atom_site_aniso_U_33
_atom_site_aniso_U_23
_atom_site_aniso_U_13
_atom_site_aniso_U_12
N1 0.0173(7) 0.0176(7) 0.0173(7) -0.0027(6) -0.0018(6) 0.0012(5)
C11 0.0182(8) 0.0167(8) 0.0179(8) -0.0019(6) 0.0001(6) 0.0002(6)
C21 0.0258(9) 0.0204(8) 0.0170(8) -0.0014(6) -0.0011(7) -0.0019(7)
C31 0.0286(9) 0.0205(8) 0.0222(9) -0.0047(7) -0.0032(7) 0.0002(7)
C41 0.0275(9) 0.0181(8) 0.0296(9) -0.0026(7) -0.0015(8) 0.0011(7)
C51 0.0317(9) 0.0213(8) 0.0245(9) 0.0024(8) 0.0017(8) -0.0029(7)
C61 0.0254(9) 0.0201(8) 0.0191(8) 0.0020(6) -0.0004(7) 0.0002(6)
C12 0.0171(7) 0.0160(7) 0.0193(8) -0.0003(6) -0.0003(6) 0.0010(6)
C22 0.0174(8) 0.0191(8) 0.0244(8) -0.0026(7) -0.0013(7) -0.0009(6)
C32 0.0227(8) 0.0189(8) 0.0264(9) -0.0010(7) 0.0033(8) -0.0011(6)
C42 0.0238(8) 0.0191(8) 0.0254(9) -0.0002(7) 0.0029(8) 0.0017(6)
C52 0.0214(8) 0.0229(8) 0.0253(8) 0.0007(7) -0.0044(7) 0.0033(7)
C62 0.0179(8) 0.0200(8) 0.0245(9) -0.0008(7) -0.0029(7) 0.0003(6)
N2 0.0203(7) 0.0230(7) 0.0197(7) -0.0014(6) -0.0011(6) -0.0010(5)
O1 0.0197(6) 0.0373(8) 0.0409(9) -0.0079(7) 0.0035(6) 0.0044(6)
O2 0.0594(10) 0.0362(8) 0.0242(7) 0.0073(6) 0.0087(7) 0.0237(7)
O3 0.0302(7) 0.0398(8) 0.0261(7) 0.0082(6) 0.0052(6) -0.0001(6)

loop_
_atom_type_symbol
_atom_type_description
_atom_type_scat_dispersion_real
_atom_type_scat_dispersion_imag
_atom_type_scat_source
C C 0.0033 0.0016 'International Tables Vol C Tables 4.2.6.8 and 6.1.1.4'
H H 0.0000 0.0000 'International Tables Vol C Tables 4.2.6.8 and 6.1.1.4'
N N 0.0061 0.0033 'International Tables Vol C Tables 4.2.6.8 and 6.1.1.4'
O O 0.0106 0.0060 'International Tables Vol C Tables 4.2.6.8 and 6.1.1.4'

loop_
_geom_angle_atom_site_label_1
_geom_angle_atom_site_label_2
_geom_angle_atom_site_label_3
_geom_angle
C11 N1 C12 117.32(13)
C11 N1 H1N 108.3(14)
C12 N1 H1N 109.1(14)
C11 N1 H2N 108.9(16)
C12 N1 H2N 105.3(16)
H1N N1 H2N 108(2)
N1 C11 C21 110.61(14)
N1 C11 C61 108.81(14)
C21 C11 C61 111.16(14)
N1 C11 H11 108.7
C21 C11 H11 108.7
C61 C11 H11 108.7
C11 C21 C31 110.42(15)
C11 C21 H21A 109.6
C31 C21 H21A 109.6
C11 C21 H21B 109.6
C31 C21 H21B 109.6
H21A C21 H21B 108.1
C41 C31 C21 111.50(15)
C41 C31 H31A 109.3
C21 C31 H31A 109.3
C41 C31 H31B 109.3
C21 C31 H31B 109.3
H31A C31 H31B 108.0
C31 C41 C51 111.00(15)
C31 C41 H41A 109.4
C51 C41 H41A 109.4
C31 C41 H41B 109.4
C51 C41 H41B 109.4
H41A C41 H41B 108.0
C61 C51 C41 110.82(15)
C61 C51 H51A 109.5
C41 C51 H51A 109.5
C61 C51 H51B 109.5
C41 C51 H51B 109.5
H51A C51 H51B 108.1
C11 C61 C51 110.16(15)
C11 C61 H61A 109.6
C51 C61 H61A 109.6
C11 C61 H61B 109.6
C51 C61 H61B 109.6
H61A C61 H61B 108.1
N1 C12 C22 107.89(14)
N1 C12 C62 111.44(14)
C22 C12 C62 111.52(14)
N1 C12 H12 108.6
C22 C12 H12 108.6
C62 C12 H12 108.6
C12 C22 C32 109.92(14)
C12 C22 H22A 109.7
C32 C22 H22A 109.7
C12 C22 H22B 109.7
C32 C22 H22B 109.7
H22A C22 H22B 108.2
C42 C32 C22 110.86(14)
C42 C32 H32A 109.5
C22 C32 H32A 109.5
C42 C32 H32B 109.5
C22 C32 H32B 109.5
H32A C32 H32B 108.1
C52 C42 C32 111.38(14)
C52 C42 H42A 109.4
C32 C42 H42A 109.4
C52 C42 H42B 109.4
C32 C42 H42B 109.4
H42A C42 H42B 108.0
C42 C52 C62 111.42(15)
C42 C52 H52A 109.3
C62 C52 H52A 109.3
C42 C52 H52B 109.3
C62 C52 H52B 109.3
H52A C52 H52B 108.0
C12 C62 C52 109.49(14)
C12 C62 H62A 109.8
C52 C62 H62A 109.8
C12 C62 H62B 109.8
C52 C62 H62B 109.8
H62A C62 H62B 108.2
O1 N2 O3 121.14(16)
O1 N2 O2 121.00(17)
O3 N2 O2 117.85(16)

loop_
_geom_bond_atom_site_label_1
_geom_bond_atom_site_label_2
_geom_bond_distance
N1 C11 1.508(2)
N1 C12 1.510(2)
N1 H1N 0.90(2)
N1 H2N 0.87(3)
C11 C21 1.521(2)
C11 C61 1.525(2)
C11 H11 1.0000
C21 C31 1.531(2)
C21 H21A 0.9900
C21 H21B 0.9900
C31 C41 1.525(3)
C31 H31A 0.9900
C31 H31B 0.9900
C41 C51 1.532(3)
C41 H41A 0.9900
C41 H41B 0.9900
C51 C61 1.528(3)
C51 H51A 0.9900
C51 H51B 0.9900
C61 H61A 0.9900
C61 H61B 0.9900
C12 C22 1.523(2)
C12 C62 1.525(2)
C12 H12 1.0000
C22 C32 1.528(2)
C22 H22A 0.9900
C22 H22B 0.9900
C32 C42 1.525(2)
C32 H32A 0.9900
C32 H32B 0.9900
C42 C52 1.524(2)
C42 H42A 0.9900
C42 H42B 0.9900
C52 C62 1.537(2)
C52 H52A 0.9900
C52 H52B 0.9900
C62 H62A 0.9900
C62 H62B 0.9900
N2 O1 1.235(2)
N2 O3 1.255(2)
N2 O2 1.258(2)

loop_
_geom_hbond_atom_site_label_D
_geom_hbond_atom_site_label_H
_geom_hbond_atom_site_label_A
_geom_hbond_distance_DH
_geom_hbond_distance_HA
_geom_hbond_distance_DA
_geom_hbond_angle_DHA
_geom_hbond_site_symmetry_A
N1 H1N O2 0.90(2) 2.56(2) 3.292(2) 138.5(18) .
N1 H1N O3 0.90(2) 2.01(2) 2.900(2) 166(2) .
N1 H2N O2 0.87(3) 1.98(3) 2.800(2) 157(2) 2_664
C11 H11 O1 1.00 2.45 3.346(2) 149.3 1_655
C12 H12 O3 1.00 2.52 3.455(3) 156.5 2_665
C22 H22B O2 0.99 2.53 3.309(2) 135.7 .
C62 H62A O1 0.99 2.59 3.506(2) 153.4 1_655

loop_
_geom_torsion_atom_site_label_1
_geom_torsion_atom_site_label_2
_geom_torsion_atom_site_label_3
_geom_torsion_atom_site_label_4
_geom_torsion
C12 N1 C11 C21 -57.04(19)
C12 N1 C11 C61 -179.42(14)
N1 C11 C21 C31 -178.10(14)
C61 C11 C21 C31 -57.1(2)
C11 C21 C31 C41 55.5(2)
C21 C31 C41 C51 -55.0(2)
C31 C41 C51 C61 55.8(2)
N1 C11 C61 C51 -179.78(14)
C21 C11 C61 C51 58.2(2)
C41 C51 C61 C11 -57.1(2)
C11 N1 C12 C22 -178.32(14)
C11 N1 C12 C62 -55.6(2)
N1 C12 C22 C32 -178.64(14)
C62 C12 C22 C32 58.67(19)
C12 C22 C32 C42 -56.8(2)
C22 C32 C42 C52 55.7(2)
C32 C42 C52 C62 -55.3(2)
N1 C12 C62 C52 -178.38(14)
C22 C12 C62 C52 -57.75(19)
C42 C52 C62 C12 55.7(2)
